data_2021759
loop_
_publ_author_name
'Marcos R. Imer'
'Virginia Aldabalde'
'Silvina Pagola'
'Jacco van de Streek'
'Leopoldo Suescun'

_publ_contact_author_address
;
Cryssmat-Lab/DETEMA
Facultad de Quimica
Av. Gral. Flores 2124
Montevideo 11800
Uruguay
;
_publ_contact_author_email leopoldo@fq.edu.uy
_publ_contact_author_fax 59829241906
_publ_contact_author_name 'Leopoldo Suescun'
_publ_contact_author_phone 59829290705
_publ_section_title
;
 Four interpenetrating hydrogen-bonded three-dimensional networks in
 divanillin
;
_publ_section_title_footnote .
_journal_coeditor_code SK3715
_journal_date_accepted 2018-11-15
_journal_date_recd_electronic 2018-11-12
_journal_issue 12
_journal_name_full 'Acta Crystallographica, Section C'
_journal_page_first 1768
_journal_page_last 1773
_journal_paper_category FA
_journal_paper_doi 10.1107/S2053229618016200
_journal_volume 74
_journal_year 2018
_chemical_compound_source synthesis
_chemical_formula_iupac 'C16 H14 O6'
_chemical_formula_moiety 'C16 H14 O6'
_chemical_formula_sum 'C16 H14 O6'
_chemical_formula_weight 302.28
_chemical_name_common divanillin
_chemical_name_systematic
;
6,6'-Dihydroxy-5,5'-dimethoxy-[1,1'-biphenyl]-3,3'-dicarbaldehyde
;
_space_group_IT_number 32
_space_group_name_Hall 'P 2 -2ab'
_space_group_name_H-M_alt 'P b a 2'
_symmetry_cell_setting orthorhombic
_symmetry_space_group_name_Hall 'P 2 -2ab'
_symmetry_space_group_name_H-M 'P b a 2'
_audit_creation_method 'from EXP file using GSAS2CIF'
_cell_angle_alpha 90.0
_cell_angle_beta 90.0
_cell_angle_gamma 90.0
_cell_formula_units_Z 2
_cell_length_a 12.28767(11)
_cell_length_b 13.97200(18)
_cell_length_c 3.93043(4)
_cell_measurement_temperature 293(2)
_cell_volume 674.789(13)
_computing_structure_refinement GSAS
_computing_structure_solution 'direct methods'
_diffrn_ambient_temperature 293(2)
_diffrn_detector 'NaI scintillator counter'
_diffrn_measurement_device_type 'Rigaku ULTIMA IV diffractometer'
_diffrn_radiation_monochromator 'curved Ge crystal'
_diffrn_radiation_probe x-ray
_diffrn_source 'sealed X-ray tube'
_exptl_absorpt_correction_T_max 1.00000
_exptl_absorpt_correction_T_min 1.00000
_exptl_absorpt_process_details
;   GSAS Absorption/surface roughness correction: function number 0
 No correction is applied.
;
_exptl_crystal_density_diffrn 1.488
_pd_block_id 2018-10-19T16:04|ACTAC-DIV|Silvina_Pagola|Rigaku_ULTIMA_IV
_pd_calc_method 'Rietveld Refinement'
_pd_char_colour 'light yellow'
_pd_meas_2theta_range_inc 0.01
_pd_meas_2theta_range_max 108.11
_pd_meas_2theta_range_min 5.0
_pd_meas_number_of_points 10312
_pd_meas_scan_method step
_pd_phase_name divainillina
_pd_proc_2theta_range_inc 0.01
_pd_proc_2theta_range_max 108.1043
_pd_proc_2theta_range_min 4.9943
_pd_proc_info_datetime 2018-10-19T16:04:39
_pd_proc_ls_background_function
;   GSAS Background function number 7 with 36 terms.
 Linear interpolation
      1:    746.117     2:    636.840     3:    820.260     4:    1087.66
      5:    1340.36     6:    1694.77     7:    1939.95     8:    1780.04
      9:    1470.80    10:    1469.09    11:    1171.58    12:    1220.23
     13:    1099.08    14:    1133.77    15:    1082.14    16:    1040.03
     17:    920.035    18:    960.677    19:    942.495    20:    867.667
     21:    833.747    22:    817.667    23:    803.239    24:    778.713
     25:    734.737    26:    743.098    27:    717.039    28:    697.800
     29:    637.240    30:    613.791    31:    574.878    32:    571.899
     33:    544.400    34:    538.892    35:    514.075    36:    523.654
;
_pd_proc_ls_peak_cutoff 0.00100
_pd_proc_ls_pref_orient_corr
;   March-Dollase
 AXIS  1 Ratio=   0.77078  h= 1.000  k= 0.000  l= 0.000
 Prefered orientation correction range: Min=   0.67671, Max=   2.18374
;
_pd_proc_ls_profile_function
;
CW Profile function number 3 with  19 terms
pseudo-Voigt profile coefficients as parameterized in
P. Thompson, D.E. Cox & J.B. Hastings (1987). J. Appl.
Cryst.,20,79-83.
Asymmetry correction of L.W. Finger, D.E. Cox & A. P. Jephcoat (1994).
J. Appl. Cryst.,27,892-900.
#1(GU)   =  280.285 #2(GV)   =  -19.927 #3(GW)   =   18.038
#4(GP)   =    0.000 #5(LX)   =    5.378 #6(LY)   =    0.000
#7(S/L)  =   0.0295 #8(H/L)  =   0.0301
#9(trns) =     8.98 #10(shft)=   0.0000
#11(stec)=     0.00 #12(ptec)=     0.00 #13(sfec)=     0.00
#14(L11) =    0.026 #15(L22) =   -0.035 #16(L33) =    2.037
#17(L12) =   -0.015 #18(L13) =    0.214 #19(L23) =   -0.135
Peak tails are ignored  where the intensity is below 0.0010 times the peak
Aniso. broadening axis   0.0   0.0   1.0
;
_pd_proc_ls_prof_R_factor 0.0350
_pd_proc_ls_prof_wR_expected 0.0220
_pd_proc_ls_prof_wR_factor 0.0492
_pd_proc_number_of_points 10312
_pd_spec_mounting ' Glass sample holder with a 20x20x0.5 mm indentation for the sample'
_pd_spec_mount_mode 'reflection, \q-\q geometry'
_pd_spec_shape flat_sheet
_pd_spec_size_axial 20
_pd_spec_size_thick 0.5
_refine_diff_density_max 0.183
_refine_diff_density_min -0.145
_refine_ls_goodness_of_fit_all 2.30
_refine_ls_matrix_type full
_refine_ls_number_parameters 116
_refine_ls_number_restraints 56
_refine_ls_shift/su_max 0.02
_refine_ls_shift/su_mean 0.00
_reflns_number_total 942
_cod_data_source_file sk3715sup1.cif
_cod_data_source_block I
_cod_original_cell_volume 674.790(12)
_cod_database_code 2021759

loop_
_symmetry_equiv_pos_site_id
_symmetry_equiv_pos_as_xyz
1 +x,+y,+z
2 -x+1/2,+y+1/2,+z
3 +x+1/2,-y+1/2,+z
4 -x,-y,+z

loop_
_atom_site_type_symbol
_atom_site_label
_atom_site_fract_x
_atom_site_fract_y
_atom_site_fract_z
_atom_site_U_iso_or_equiv
_atom_site_thermal_displace_type
_atom_site_occupancy
_atom_site_symmetry_multiplicity
O O1 0.13485(8) 0.31375(11) 0.8931(7) 0.0784(8) Uiso 1.0 4
O O2 0.20440(9) 0.64551(12) 0.2917(7) 0.0663(8) Uiso 1.0 4
O O3 0.42399(10) 0.64420(7) 0.2402(5) 0.0707(7) Uiso 1.0 4
C C1 0.27806(12) 0.41290(11) 0.6785(6) 0.0470(13) Uiso 1.0 4
C C2 0.21080(10) 0.48780(17) 0.5520(9) 0.0493(11) Uiso 1.0 4
C C3 0.26177(13) 0.56830(16) 0.4107(11) 0.0598(13) Uiso 1.0 4
C C4 0.37574(11) 0.57070(11) 0.4036(6) 0.0607(14) Uiso 1.0 4
C C5 0.44038(11) 0.49460(17) 0.5 0.0375(12) Uiso 1.0 4
C C6 0.38971(11) 0.41765(11) 0.6453(6) 0.0532(13) Uiso 1.0 4
C C7 0.23099(9) 0.32760(9) 0.8444(6) 0.0808(14) Uiso 1.0 4
C C8 0.08772(11) 0.64343(8) 0.3383(3) 0.0567(9) Uiso 1.0 4
H H2 0.13565(13) 0.4859(6) 0.579(2) 0.0592(13) Uiso 1.0 4
H H3 0.4013(4) 0.70692(13) 0.2997(15) 0.0848(9) Uiso 1.0 4
H H6 0.4332(2) 0.37013(16) 0.7397(10) 0.0638(15) Uiso 1.0 4
H H7 0.2795(2) 0.27727(16) 0.9036(16) 0.0969(16) Uiso 1.0 4
H H8A 0.0593(3) 0.70318(13) 0.2656(12) 0.0681(11) Uiso 1.0 4
H H8B 0.0718(4) 0.6328(5) 0.5720(4) 0.0681(11) Uiso 1.0 4
H H8C 0.0553(3) 0.59394(16) 0.2069(7) 0.0681(11) Uiso 1.0 4

loop_
_atom_type_symbol
_atom_type_number_in_cell
_atom_type_scat_Cromer_Mann_a1
_atom_type_scat_Cromer_Mann_a2
_atom_type_scat_Cromer_Mann_a3
_atom_type_scat_Cromer_Mann_a4
_atom_type_scat_Cromer_Mann_b1
_atom_type_scat_Cromer_Mann_b2
_atom_type_scat_Cromer_Mann_b3
_atom_type_scat_Cromer_Mann_b4
_atom_type_scat_Cromer_Mann_c
_atom_type_scat_dispersion_real
_atom_type_scat_dispersion_imag
_atom_type_scat_source
C 32.0 2.31000 20.8439 1.02000 10.2075 1.58860 0.56870 0.86500 51.6512 0.21560 0.000 0.000 International_Tables_Vol_C
O 12.0 3.04850 13.2771 2.28680 5.70110 1.54630 0.32390 0.86700 32.9089 0.25080 0.000 0.000 International_Tables_Vol_C
H 28.0 0.49300 10.5109 0.32291 26.1257 0.14019 3.14236 0.04081 57.7997 0.00304 0.000 0.000 International_Tables_Vol_C

loop_
_diffrn_radiation_type
_diffrn_radiation_wavelength
CuK\a~1~ 1.540598
CuK\a~2~ 1.544426

loop_
_geom_angle_atom_site_label_1
_geom_angle_atom_site_label_2
_geom_angle_atom_site_label_3
_geom_angle_site_symmetry_1
_geom_angle_site_symmetry_2
_geom_angle_site_symmetry_3
_geom_angle
_geom_angle_publ_flag
C2 C3 C4 1_555 . 1_555 118.3(2) n
C2 C3 O2 1_555 . 1_555 122.46(15) n
C4 C3 O2 1_555 . 1_555 119.2(2) n
C3 C2 C1 1_555 . 1_555 117.96(13) n
C3 C2 H2 1_555 . 1_555 120.7(5) n
C1 C2 H2 1_555 . 1_555 121.1(6) n
C2 C1 C6 1_555 . 1_555 120.60(16) n
C2 C1 C7 1_555 . 1_555 121.35(13) n
C6 C1 C7 1_555 . 1_555 118.04(14) n
C1 C6 C5 1_555 . 1_555 122.01(15) n
C1 C6 H6 1_555 . 1_555 119.9(2) n
C5 C6 H6 1_555 . 1_555 117.9(2) n
C6 C5 C5 1_555 . 4_665 122.2(2) n
C6 C5 C4 1_555 . 1_555 117.29(13) n
C5 C5 C4 4_665 . 1_555 119.6(2) n
C3 C4 C5 1_555 . 1_555 123.45(17) n
C3 C4 O3 1_555 . 1_555 117.85(18) n
C5 C4 O3 1_555 . 1_555 117.67(13) n
C4 O3 H3 1_555 . 1_555 117.2(3) n
C3 O2 C8 1_555 . 1_555 116.80(16) n
C1 C7 O1 1_555 . 1_555 125.47(15) n
C1 C7 H7 1_555 . 1_555 117.4(2) n
O1 C7 H7 1_555 . 1_555 117.0(2) n
O2 C8 H8A 1_555 . 1_555 108.0(3) n
O2 C8 H8B 1_555 . 1_555 109.2(4) n
O2 C8 H8C 1_555 . 1_555 111.2(3) n
H8A C8 H8B 1_555 . 1_555 110.6(5) n
H8A C8 H8C 1_555 . 1_555 108.8(3) n
H8B C8 H8C 1_555 . 1_555 109.0(4) n

loop_
_geom_bond_atom_site_label_1
_geom_bond_atom_site_label_2
_geom_bond_site_symmetry_1
_geom_bond_site_symmetry_2
_geom_bond_distance
_geom_bond_publ_flag
C3 C2 . 1_555 1.402(4) n
C3 C4 . 1_555 1.401(2) n
C3 O2 . 1_555 1.371(3) n
C2 C3 . 1_555 1.402(4) n
C2 C1 . 1_555 1.423(3) n
C2 H2 . 1_555 0.930(2) n
C1 C2 . 1_555 1.423(3) n
C1 C6 . 1_555 1.380(2) n
C1 C7 . 1_555 1.477(2) n
C6 C1 . 1_555 1.380(2) n
C6 C5 . 1_555 1.367(3) n
C6 H6 . 1_555 0.929(3) n
C5 C6 . 1_555 1.367(3) n
C5 C5 . 4_665 1.473(3) n
C5 C4 . 1_555 1.380(3) n
C4 C3 . 1_555 1.401(2) n
C4 C5 . 1_555 1.380(3) n
C4 O3 . 1_555 1.349(2) n
O3 C4 . 1_555 1.349(2) n
O3 H3 . 1_555 0.949(3) n
O2 C3 . 1_555 1.371(3) n
O2 C8 . 1_555 1.4456(18) n
C7 C1 . 1_555 1.477(2) n
C7 O1 . 1_555 1.2124(16) n
C7 H7 . 1_555 0.951(3) n
O1 C7 . 1_555 1.2124(16) n
C8 O2 . 1_555 1.4456(18) n
C8 H8A . 1_555 0.949(3) n
C8 H8B . 1_555 0.951(3) n
C8 H8C . 1_555 0.951(3) n
H6 C6 . 1_555 0.929(3) n
H2 C2 . 1_555 0.930(2) n
H8A C8 . 1_555 0.949(3) n
H8A H8B . 1_555 1.562(6) n
H8A H8C . 1_555 1.545(3) n
H8B C8 . 1_555 0.951(3) n
H8B H8A . 1_555 1.562(6) n
H8B H8C . 1_555 1.548(4) n
H8C C8 . 1_555 0.951(3) n
H8C H8A . 1_555 1.545(3) n
H8C H8B . 1_555 1.548(4) n
H7 C7 . 1_555 0.951(3) n
H3 O3 . 1_555 0.949(3) n

loop_
_geom_hbond_atom_site_label_D
_geom_hbond_atom_site_label_H
_geom_hbond_atom_site_label_A
_geom_hbond_site_symmetry_A
_geom_hbond_distance_DH
_geom_hbond_distance_HA
_geom_hbond_distance_DA
_geom_hbond_angle_DHA
O3 H3 O1 2_554 0.949(3) 2.231(5) 2.828(2) 120.0(5)
